data_9015013
loop_
_publ_author_name
'Durif, A.'
'Marin, C.'
'Bassi, G.'

_publ_section_title
;
 Donnees cristallographiques sur Ba(NH4)P3O9(H2O) et BaTlP3O9(H2O).
 Structure cristalline de Ba(NH4)P3O9(H2O)
 _cod_database_code 1007034
;
_journal_name_full 'Bulletin de la Societe Francaise de Mineralogie et de Cristallographie'
_journal_page_first 19
_journal_page_last 24
_journal_volume 98
_journal_year 1975
_chemical_formula_sum 'Ba N O10 P3'
_space_group_IT_number 14
_symmetry_space_group_name_Hall '-P 2yn'
_symmetry_space_group_name_H-M 'P 1 21/n 1'
_cell_angle_alpha 90
_cell_angle_beta 101.05
_cell_angle_gamma 90
_cell_length_a 11.70
_cell_length_b 12.12
_cell_length_c 7.559
_cell_formula_units_Z 4
_cell_volume 1052.024
_database_code_amcsd 0012140
_exptl_crystal_density_diffrn 2.552
_cod_duplicate_entry 1007034
_cod_original_formula_sum 'Ba P3 O10 N'
_cod_database_code 9015013
_amcsd_formula_title Ba(NH4)P3O9(H2O)

loop_
_space_group_symop_operation_xyz
x,y,z
1/2+x,1/2-y,1/2+z
1/2-x,1/2+y,1/2-z
-x,-y,-z

loop_
_atom_site_label
_atom_site_fract_x
_atom_site_fract_y
_atom_site_fract_z
_atom_site_attached_hydrogens
Ba1 0.12532 0.07340 0.24255 0
P1 0.07915 0.17346 0.74102 0
P2 0.42690 0.13871 0.24957 0
P3 0.14876 0.34727 -0.00273 0
O1 0.04103 0.40992 0.87519 0
O2 0.17390 0.25283 0.86072 0
O3 0.48118 0.24039 0.15609 0
O4 0.13103 0.12985 0.59375 0
O5 0.03118 0.09834 0.86435 0
O6 0.34433 0.17607 0.35837 0
O7 0.38530 0.05480 0.10854 0
O8 0.10995 0.29545 0.15333 0
O9 0.24853 0.42434 0.02559 0
O10 0.40345 0.36649 0.78512 2
N1 0.39001 0.13193 0.75624 4

loop_
_cod_related_entry_id
_cod_related_entry_database
_cod_related_entry_code
1 AMCSD 0012140
